data_7114378
loop_
_publ_author_name
'Gibson, Vernon C.'
'Redshaw, Carl'
'Elsegood, Mark R. J.'

_publ_section_title
;
 Novel tungsten calix[8]arene complexesElectronic supplementary
 information (ESI) available: selected spectroscopic data. See
 http://www.rsc.org/suppdata/cc/b2/b201777f/
;
_journal_issue 11
_journal_name_full 'Chemical Communications'
_journal_page_first 1200
_journal_paper_doi 10.1039/b201777f
_journal_year 2002
_chemical_formula_sum 'C96 H124 Cl24 O10 W4'
_chemical_formula_weight 3024.15
_chemical_name_systematic
;
?
;
_space_group_IT_number 14
_symmetry_cell_setting monoclinic
_symmetry_space_group_name_Hall '-P 2yn'
_symmetry_space_group_name_H-M 'P 1 21/n 1'
_atom_sites_solution_hydrogens geom
_atom_sites_solution_primary direct
_atom_sites_solution_secondary difmap
_audit_creation_method SHELXL-97
_cell_angle_alpha 90.00
_cell_angle_beta 107.937(2)
_cell_angle_gamma 90.00
_cell_formula_units_Z 2
_cell_length_a 13.9255(8)
_cell_length_b 24.9463(14)
_cell_length_c 18.0215(10)
_cell_measurement_reflns_used 28055
_cell_measurement_temperature 160(2)
_cell_measurement_theta_max 29.45
_cell_measurement_theta_min 3.10
_cell_volume 5956.2(6)
_computing_cell_refinement 'local programs'
_computing_data_collection 'Bruker SMART'
_computing_data_reduction 'Bruker SAINT'
_computing_molecular_graphics 'Bruker SHELXTL'
_computing_publication_material 'Bruker SHELXTL and local programs'
_computing_structure_refinement 'Bruker SHELXTL'
_computing_structure_solution 'Bruker SHELXTL'
_diffrn_ambient_temperature 160(2)
_diffrn_measured_fraction_theta_full 0.996
_diffrn_measured_fraction_theta_max 0.996
_diffrn_measurement_device_type 'Bruker SMART 1K CCD diffractometer'
_diffrn_measurement_method '\w rotation with narrow frames'
_diffrn_radiation_monochromator 'silicon 111'
_diffrn_radiation_source 'Daresbury SRS station 9.8'
_diffrn_radiation_type synchrotron
_diffrn_radiation_wavelength 0.6884
_diffrn_reflns_av_R_equivalents 0.0943
_diffrn_reflns_av_sigmaI/netI 0.0663
_diffrn_reflns_limit_h_max 15
_diffrn_reflns_limit_h_min -15
_diffrn_reflns_limit_k_max 27
_diffrn_reflns_limit_k_min -27
_diffrn_reflns_limit_l_max 19
_diffrn_reflns_limit_l_min -20
_diffrn_reflns_number 36959
_diffrn_reflns_theta_full 22.50
_diffrn_reflns_theta_max 22.50
_diffrn_reflns_theta_min 1.69
_diffrn_standards_decay_% 23
_diffrn_standards_number 0
_exptl_absorpt_coefficient_mu 4.438
_exptl_absorpt_correction_T_max 0.809
_exptl_absorpt_correction_T_min 0.777
_exptl_absorpt_correction_type multi-scan
_exptl_crystal_colour 'dark purple'
_exptl_crystal_density_diffrn 1.686
_exptl_crystal_density_method 'not measured'
_exptl_crystal_description block
_exptl_crystal_F_000 2968
_exptl_crystal_size_max 0.06
_exptl_crystal_size_mid 0.06
_exptl_crystal_size_min 0.05
_refine_diff_density_max 5.845
_refine_diff_density_min -4.124
_refine_diff_density_rms 0.428
_refine_ls_extinction_coef 0.0037(6)
_refine_ls_extinction_expression Fc^*^=kFc[1+0.001xFc^2^\l^3^/sin(2\q)]^-1/4^
_refine_ls_extinction_method SHELXL
_refine_ls_goodness_of_fit_ref 1.538
_refine_ls_hydrogen_treatment mixed
_refine_ls_matrix_type full
_refine_ls_number_parameters 753
_refine_ls_number_reflns 8539
_refine_ls_number_restraints 451
_refine_ls_restrained_S_all 1.505
_refine_ls_R_factor_all 0.1449
_refine_ls_R_factor_gt 0.1256
_refine_ls_shift/su_max 0.001
_refine_ls_shift/su_mean 0.000
_refine_ls_structure_factor_coef Fsqd
_refine_ls_weighting_details 'calc w=1/[\s^2^(Fo^2^)+(0.2000P)^2^+0.0000P] where P=(Fo^2^+2Fc^2^)/3'
_refine_ls_weighting_scheme calc
_refine_ls_wR_factor_gt 0.3664
_refine_ls_wR_factor_ref 0.3744
_reflns_number_gt 6438
_reflns_number_total 8539
_reflns_threshold_expression I>2\s(I)
_cod_data_source_file b201777f.txt
_cod_data_source_block 4.4C2H4Cl2.2H2O
_cod_original_sg_symbol_H-M P21/n
_cod_database_code 7114378

loop_
_symmetry_equiv_pos_as_xyz
'x, y, z'
'-x+1/2, y+1/2, -z+1/2'
'-x, -y, -z'
'x-1/2, -y-1/2, z-1/2'

loop_
_atom_site_label
_atom_site_type_symbol
_atom_site_fract_x
_atom_site_fract_y
_atom_site_fract_z
_atom_site_U_iso_or_equiv
_atom_site_adp_type
_atom_site_occupancy
_atom_site_symmetry_multiplicity
_atom_site_calc_flag
_atom_site_refinement_flags
_atom_site_disorder_assembly
_atom_site_disorder_group
W1 W 0.0391(12) 0.7321(6) 0.5505(5) 0.0287(16) Uani 0.56(5) 1 d PDU A 1
Cl1 Cl 0.063(3) 0.7457(14) 0.6842(9) 0.060(6) Uani 0.56(5) 1 d PDU A 1
Cl2 Cl 0.2062(16) 0.7526(13) 0.570(2) 0.060(5) Uani 0.56(5) 1 d PDU A 1
Cl3 Cl 0.084(2) 0.6446(8) 0.5841(15) 0.046(5) Uani 0.56(5) 1 d PDU A 1
Cl4 Cl 0.001(2) 0.8229(7) 0.5290(15) 0.051(5) Uani 0.56(5) 1 d PDU A 1
W1X W 0.0176(14) 0.7405(5) 0.5515(6) 0.0229(17) Uani 0.44(5) 1 d PDU A 2
Cl1X Cl 0.044(4) 0.7582(13) 0.6847(10) 0.046(6) Uani 0.44(5) 1 d PDU A 2
Cl2X Cl 0.1843(19) 0.7585(14) 0.566(3) 0.047(5) Uani 0.44(5) 1 d PDU A 2
Cl3X Cl 0.062(3) 0.6536(8) 0.590(2) 0.046(6) Uani 0.44(5) 1 d PDU A 2
Cl4X Cl -0.019(3) 0.8312(8) 0.525(2) 0.054(6) Uani 0.44(5) 1 d PDU A 2
W2 W -0.21776(11) 0.51538(5) 0.52655(7) 0.0709(6) Uani 1 1 d U . .
Cl5 Cl -0.1656(14) 0.4597(4) 0.4447(7) 0.163(5) Uani 1 1 d U . .
Cl6 Cl -0.1770(7) 0.5853(3) 0.4614(5) 0.086(2) Uani 1 1 d U . .
Cl7 Cl -0.0524(6) 0.5179(4) 0.6130(8) 0.109(3) Uani 1 1 d U . .
Cl8 Cl -0.3760(10) 0.5124(4) 0.4413(6) 0.130(4) Uani 1 1 d U . .
O1 O 0.0084(11) 0.7167(6) 0.4503(7) 0.037(3) Uani 1 1 d . . .
O2 O -0.1026(12) 0.7196(6) 0.5374(8) 0.044(4) Uani 1 1 d . . .
O3 O -0.2538(13) 0.5610(6) 0.5952(9) 0.052(4) Uani 1 1 d . . .
O4 O -0.2366(12) 0.4550(6) 0.5782(9) 0.051(4) Uani 1 1 d . . .
C1 C -0.0472(15) 0.6870(8) 0.3850(11) 0.037(5) Uani 1 1 d . A .
C2 C 0.0004(17) 0.6473(8) 0.3590(10) 0.037(5) Uani 1 1 d . . .
C3 C -0.0582(19) 0.6151(9) 0.3013(13) 0.049(6) Uani 1 1 d . A .
H3 H -0.0267 0.5870 0.2819 0.059 Uiso 1 1 calc R . .
C4 C -0.161(2) 0.6219(9) 0.2700(11) 0.054(7) Uani 1 1 d . . .
C5 C -0.2027(18) 0.6685(9) 0.2950(12) 0.050(6) Uani 1 1 d . A .
H5 H -0.2715 0.6771 0.2698 0.059 Uiso 1 1 calc R . .
C6 C -0.1498(19) 0.6999(8) 0.3515(13) 0.045(5) Uani 1 1 d . . .
C7 C -0.229(3) 0.5826(11) 0.2031(16) 0.080(7) Uani 1 1 d DU A .
C8 C -0.200(4) 0.583(2) 0.140(2) 0.111(12) Uani 0.82(5) 1 d PDU A 1
H8A H -0.1357 0.5638 0.1510 0.167 Uiso 0.82(5) 1 calc PR A 1
H8B H -0.1915 0.6200 0.1256 0.167 Uiso 0.82(5) 1 calc PR A 1
H8C H -0.2512 0.5652 0.0975 0.167 Uiso 0.82(5) 1 calc PR A 1
C9 C -0.328(3) 0.589(2) 0.181(3) 0.109(12) Uani 0.82(5) 1 d PDU A 1
H9A H -0.3468 0.6199 0.1458 0.163 Uiso 0.82(5) 1 calc PR A 1
H9B H -0.3495 0.5961 0.2276 0.163 Uiso 0.82(5) 1 calc PR A 1
H9C H -0.3614 0.5568 0.1550 0.163 Uiso 0.82(5) 1 calc PR A 1
C10 C -0.206(3) 0.5259(12) 0.241(3) 0.093(14) Uani 0.82(5) 1 d PDU A 1
H10A H -0.1325 0.5211 0.2625 0.139 Uiso 0.82(5) 1 calc PR A 1
H10B H -0.2337 0.4984 0.2015 0.139 Uiso 0.82(5) 1 calc PR A 1
H10C H -0.2363 0.5226 0.2831 0.139 Uiso 0.82(5) 1 calc PR A 1
C8X C -0.248(13) 0.611(5) 0.138(5) 0.09(2) Uani 0.18(5) 1 d PDU A 2
H8D H -0.1849 0.6168 0.1259 0.142 Uiso 0.18(5) 1 calc PR A 2
H8E H -0.2771 0.6455 0.1454 0.142 Uiso 0.18(5) 1 calc PR A 2
H8F H -0.2957 0.5913 0.0954 0.142 Uiso 0.18(5) 1 calc PR A 2
C9X C -0.318(7) 0.567(7) 0.208(10) 0.10(2) Uani 0.18(5) 1 d PDU A 2
H9D H -0.3690 0.5939 0.1853 0.147 Uiso 0.18(5) 1 calc PR A 2
H9E H -0.3129 0.5617 0.2634 0.147 Uiso 0.18(5) 1 calc PR A 2
H9F H -0.3370 0.5327 0.1805 0.147 Uiso 0.18(5) 1 calc PR A 2
C10X C -0.175(11) 0.531(5) 0.187(9) 0.09(2) Uani 0.18(5) 1 d PDU A 2
H10D H -0.1043 0.5388 0.1925 0.136 Uiso 0.18(5) 1 calc PR A 2
H10E H -0.2091 0.5175 0.1347 0.136 Uiso 0.18(5) 1 calc PR A 2
H10F H -0.1774 0.5029 0.2255 0.136 Uiso 0.18(5) 1 calc PR A 2
C11 C -0.1983(19) 0.7469(9) 0.3796(12) 0.044(5) Uani 1 1 d . A .
H11A H -0.2458 0.7655 0.3346 0.053 Uiso 1 1 calc R . .
H11B H -0.1459 0.7728 0.4079 0.053 Uiso 1 1 calc R . .
C12 C -0.2004(15) 0.7107(8) 0.5107(11) 0.032(4) Uani 1 1 d . A .
C13 C -0.2560(18) 0.7249(8) 0.4349(12) 0.040(5) Uani 1 1 d . . .
C14 C -0.3588(18) 0.7147(10) 0.4108(12) 0.050(6) Uani 1 1 d . A .
H14 H -0.3971 0.7245 0.3592 0.060 Uiso 1 1 calc R . .
C15 C -0.4063(18) 0.6920(10) 0.4561(16) 0.060(7) Uani 1 1 d . . .
C16 C -0.3440(18) 0.6750(8) 0.5391(13) 0.043(5) Uani 1 1 d . A .
H16 H -0.3763 0.6585 0.5726 0.052 Uiso 1 1 calc R . .
C17 C -0.2454(14) 0.6832(7) 0.5636(12) 0.031(4) Uani 1 1 d . . .
C18 C -0.5197(19) 0.6804(11) 0.4315(13) 0.077(7) Uani 1 1 d DU A .
C19 C -0.578(3) 0.695(2) 0.350(2) 0.078(13) Uani 0.52(4) 1 d PDU A 1
H19A H -0.5493 0.6764 0.3139 0.117 Uiso 0.52(4) 1 calc PR A 1
H19B H -0.5760 0.7335 0.3432 0.117 Uiso 0.52(4) 1 calc PR A 1
H19C H -0.6487 0.6832 0.3399 0.117 Uiso 0.52(4) 1 calc PR A 1
C20 C -0.533(5) 0.611(2) 0.441(3) 0.098(18) Uani 0.52(4) 1 d PDU A 1
H20A H -0.5047 0.5917 0.4049 0.147 Uiso 0.52(4) 1 calc PR A 1
H20B H -0.6052 0.6017 0.4282 0.147 Uiso 0.52(4) 1 calc PR A 1
H20C H -0.4980 0.5996 0.4945 0.147 Uiso 0.52(4) 1 calc PR A 1
C21 C -0.565(3) 0.706(2) 0.487(2) 0.071(11) Uani 0.52(4) 1 d PDU A 1
H21A H -0.5282 0.6946 0.5406 0.106 Uiso 0.52(4) 1 calc PR A 1
H21B H -0.6359 0.6954 0.4748 0.106 Uiso 0.52(4) 1 calc PR A 1
H21C H -0.5607 0.7451 0.4835 0.106 Uiso 0.52(4) 1 calc PR A 1
C19X C -0.577(3) 0.7311(17) 0.420(4) 0.077(13) Uani 0.48(4) 1 d PDU A 2
H19D H -0.5476 0.7565 0.3916 0.116 Uiso 0.48(4) 1 calc PR A 2
H19E H -0.5741 0.7462 0.4708 0.116 Uiso 0.48(4) 1 calc PR A 2
H19F H -0.6475 0.7241 0.3898 0.116 Uiso 0.48(4) 1 calc PR A 2
C20X C -0.534(4) 0.652(2) 0.339(3) 0.082(15) Uani 0.48(4) 1 d PDU A 2
H20D H -0.4944 0.6188 0.3452 0.123 Uiso 0.48(4) 1 calc PR A 2
H20E H -0.5093 0.6774 0.3073 0.123 Uiso 0.48(4) 1 calc PR A 2
H20F H -0.6051 0.6441 0.3129 0.123 Uiso 0.48(4) 1 calc PR A 2
C21X C -0.553(5) 0.640(2) 0.477(3) 0.091(16) Uani 0.48(4) 1 d PDU A 2
H21D H -0.5195 0.6055 0.4745 0.137 Uiso 0.48(4) 1 calc PR A 2
H21E H -0.6264 0.6350 0.4559 0.137 Uiso 0.48(4) 1 calc PR A 2
H21F H -0.5358 0.6512 0.5317 0.137 Uiso 0.48(4) 1 calc PR A 2
C22 C -0.1766(17) 0.6659(9) 0.6388(13) 0.044(5) Uani 1 1 d . A .
H22A H -0.1462 0.6980 0.6694 0.053 Uiso 1 1 calc R . .
H22B H -0.1213 0.6447 0.6295 0.053 Uiso 1 1 calc R . .
C23 C -0.2661(19) 0.5823(8) 0.6601(12) 0.044(5) Uani 1 1 d . A .
C24 C -0.2272(17) 0.6321(8) 0.6872(12) 0.041(5) Uani 1 1 d . . .
C25 C -0.237(2) 0.6524(10) 0.7532(15) 0.064(7) Uani 1 1 d . A .
H25 H -0.2135 0.6875 0.7696 0.077 Uiso 1 1 calc R . .
C26 C -0.284(2) 0.6208(10) 0.7986(15) 0.059(7) Uani 1 1 d . . .
C27 C -0.3161(18) 0.5700(10) 0.7755(13) 0.050(6) Uani 1 1 d . A .
H27 H -0.3423 0.5481 0.8079 0.059 Uiso 1 1 calc R . .
C28 C -0.3105(17) 0.5499(8) 0.7043(13) 0.043(5) Uani 1 1 d . . .
C29 C -0.294(3) 0.6437(13) 0.8766(18) 0.085(10) Uani 1 1 d . A .
C30 C -0.179(3) 0.6475(15) 0.9380(16) 0.088(10) Uani 1 1 d . . .
H30A H -0.1505 0.6114 0.9489 0.132 Uiso 1 1 calc R A .
H30B H -0.1812 0.6642 0.9867 0.132 Uiso 1 1 calc R . .
H30C H -0.1370 0.6692 0.9149 0.132 Uiso 1 1 calc R . .
C31 C -0.337(3) 0.6979(12) 0.8603(16) 0.076(8) Uani 1 1 d . . .
H31A H -0.3405 0.7143 0.9088 0.114 Uiso 1 1 calc R A .
H31B H -0.4048 0.6958 0.8228 0.114 Uiso 1 1 calc R . .
H31C H -0.2937 0.7197 0.8384 0.114 Uiso 1 1 calc R . .
C32 C -0.360(2) 0.6115(13) 0.9114(15) 0.076(9) Uani 1 1 d . . .
H32A H -0.3323 0.5752 0.9224 0.115 Uiso 1 1 calc R A .
H32B H -0.4283 0.6097 0.8746 0.115 Uiso 1 1 calc R . .
H32C H -0.3619 0.6284 0.9600 0.115 Uiso 1 1 calc R . .
C33 C -0.3513(19) 0.4928(8) 0.6764(14) 0.048(6) Uani 1 1 d . A .
H33A H -0.4080 0.4847 0.6968 0.058 Uiso 1 1 calc R . .
H33B H -0.3784 0.4929 0.6187 0.058 Uiso 1 1 calc R . .
C34 C -0.2222(16) 0.4297(7) 0.6479(11) 0.034(5) Uani 1 1 d U A .
C35 C -0.2741(17) 0.4486(7) 0.7011(13) 0.040(5) Uani 1 1 d . . .
C36 C -0.261(2) 0.4238(9) 0.7680(13) 0.052(6) Uani 1 1 d . A .
H36 H -0.2965 0.4359 0.8019 0.063 Uiso 1 1 calc R . .
C37 C -0.1975(18) 0.3817(10) 0.7898(13) 0.049(6) Uani 1 1 d . . .
C38 C -0.1496(19) 0.3616(9) 0.7362(13) 0.049(6) Uani 1 1 d . A .
H38 H -0.1080 0.3307 0.7502 0.059 Uiso 1 1 calc R . .
C39 C -0.1607(17) 0.3841(8) 0.6680(12) 0.039(5) Uani 1 1 d . . .
C40 C -0.169(2) 0.3524(10) 0.8717(14) 0.078(6) Uani 1 1 d DU A .
C41 C -0.103(4) 0.3019(19) 0.881(3) 0.083(10) Uani 0.53(3) 1 d PDU A 1
H41A H -0.0914 0.2867 0.9330 0.125 Uiso 0.53(3) 1 calc PR A 1
H41B H -0.0377 0.3113 0.8740 0.125 Uiso 0.53(3) 1 calc PR A 1
H41C H -0.1370 0.2754 0.8415 0.125 Uiso 0.53(3) 1 calc PR A 1
C42 C -0.280(4) 0.332(2) 0.879(3) 0.085(11) Uani 0.53(3) 1 d PDU A 1
H42A H -0.2699 0.3137 0.9283 0.127 Uiso 0.53(3) 1 calc PR A 1
H42B H -0.3121 0.3080 0.8354 0.127 Uiso 0.53(3) 1 calc PR A 1
H42C H -0.3236 0.3636 0.8760 0.127 Uiso 0.53(3) 1 calc PR A 1
C43 C -0.125(5) 0.394(2) 0.937(3) 0.090(11) Uani 0.53(3) 1 d PDU A 1
H43A H -0.1083 0.3760 0.9875 0.134 Uiso 0.53(3) 1 calc PR A 1
H43B H -0.1743 0.4221 0.9335 0.134 Uiso 0.53(3) 1 calc PR A 1
H43C H -0.0631 0.4094 0.9300 0.134 Uiso 0.53(3) 1 calc PR A 1
C41X C -0.211(5) 0.2955(18) 0.861(3) 0.078(10) Uani 0.47(3) 1 d PDU A 2
H41D H -0.1953 0.2777 0.9116 0.116 Uiso 0.47(3) 1 calc PR A 2
H41E H -0.1809 0.2753 0.8269 0.116 Uiso 0.47(3) 1 calc PR A 2
H41F H -0.2845 0.2969 0.8367 0.116 Uiso 0.47(3) 1 calc PR A 2
C42X C -0.217(5) 0.386(2) 0.932(3) 0.091(12) Uani 0.47(3) 1 d PDU A 2
H42D H -0.1910 0.4229 0.9374 0.136 Uiso 0.47(3) 1 calc PR A 2
H42E H -0.1970 0.3685 0.9829 0.136 Uiso 0.47(3) 1 calc PR A 2
H42F H -0.2905 0.3866 0.9103 0.136 Uiso 0.47(3) 1 calc PR A 2
C43X C -0.053(3) 0.354(3) 0.906(3) 0.089(11) Uani 0.47(3) 1 d PDU A 2
H43D H -0.0301 0.3912 0.9123 0.134 Uiso 0.47(3) 1 calc PR A 2
H43E H -0.0229 0.3354 0.8706 0.134 Uiso 0.47(3) 1 calc PR A 2
H43F H -0.0326 0.3359 0.9568 0.134 Uiso 0.47(3) 1 calc PR A 2
C44 C -0.1112(19) 0.3622(9) 0.6077(12) 0.047(6) Uani 1 1 d . . .
H44A H -0.1445 0.3280 0.5861 0.057 Uiso 1 1 calc R . .
H44B H -0.1232 0.3880 0.5641 0.057 Uiso 1 1 calc R . .
Cl9 Cl -0.0680(16) 0.3469(6) 1.1590(9) 0.184(7) Uani 1 1 d DU . .
C45 C -0.059(4) 0.4099(13) 1.189(3) 0.187(15) Uani 1 1 d DU . .
H45A H -0.1223 0.4289 1.1617 0.224 Uiso 1 1 calc R . .
H45B H -0.0516 0.4104 1.2457 0.224 Uiso 1 1 calc R . .
C46 C 0.021(4) 0.4368(16) 1.177(3) 0.199(17) Uani 1 1 d DU . .
H46A H 0.0691 0.4099 1.1695 0.239 Uiso 1 1 calc R . .
H46B H 0.0553 0.4570 1.2252 0.239 Uiso 1 1 calc R . .
Cl10 Cl -0.006(3) 0.4789(13) 1.103(3) 0.344(18) Uani 1 1 d DU . .
Cl11 Cl 0.0369(18) 0.1175(13) 0.8130(15) 0.157(11) Uani 0.50 1 d PDU . .
C47 C 0.158(3) 0.130(2) 0.828(4) 0.16(2) Uani 0.50 1 d PDU . .
H47A H 0.1966 0.1226 0.8829 0.192 Uiso 0.50 1 calc PR . .
H47B H 0.1844 0.1059 0.7947 0.192 Uiso 0.50 1 calc PR . .
C48 C 0.174(4) 0.182(3) 0.811(6) 0.17(2) Uani 0.50 1 d PDU . .
H48A H 0.1979 0.1834 0.7642 0.208 Uiso 0.50 1 calc PR . .
H48B H 0.2271 0.1984 0.8549 0.208 Uiso 0.50 1 calc PR . .
Cl12 Cl 0.068(3) 0.2179(16) 0.793(4) 0.28(2) Uani 0.50 1 d PDU . .
Cl13 Cl -0.383(2) 0.4680(7) 0.9649(19) 0.263(13) Uani 1 1 d DU . .
C49 C -0.470(6) 0.486(3) 1.006(6) 0.26(3) Uani 1 1 d DU . .
H49A H -0.5046 0.4515 1.0097 0.318 Uiso 1 1 calc R . .
H49B H -0.4299 0.4943 1.0606 0.318 Uiso 1 1 calc R . .
O1W O 0.1526(14) 0.1182(7) 0.6815(13) 0.078(6) Uani 1 1 d . . .

loop_
_atom_site_aniso_label
_atom_site_aniso_U_11
_atom_site_aniso_U_22
_atom_site_aniso_U_33
_atom_site_aniso_U_23
_atom_site_aniso_U_13
_atom_site_aniso_U_12
W1 0.019(3) 0.047(3) 0.0251(13) -0.0066(16) 0.0137(17) 0.003(2)
Cl1 0.045(12) 0.102(15) 0.030(4) -0.024(6) 0.009(5) -0.013(12)
Cl2 0.023(6) 0.103(10) 0.053(10) -0.006(9) 0.010(8) -0.007(7)
Cl3 0.038(11) 0.064(6) 0.039(8) 0.017(7) 0.016(7) 0.028(6)
Cl4 0.060(11) 0.036(5) 0.060(9) -0.026(6) 0.022(8) -0.005(6)
W1X 0.020(4) 0.038(2) 0.0168(15) -0.0007(14) 0.0138(19) 0.013(2)
Cl1X 0.056(16) 0.065(11) 0.020(5) -0.005(5) 0.018(7) 0.003(9)
Cl2X 0.026(7) 0.083(9) 0.032(9) 0.002(8) 0.010(9) -0.004(7)
Cl3X 0.048(16) 0.046(6) 0.054(10) 0.014(6) 0.034(9) 0.025(6)
Cl4X 0.079(15) 0.044(6) 0.052(10) 0.012(9) 0.039(10) 0.021(8)
W2 0.1006(11) 0.0713(9) 0.0481(8) 0.0040(5) 0.0334(7) 0.0108(6)
Cl5 0.342(16) 0.081(5) 0.119(7) 0.020(5) 0.148(9) 0.064(8)
Cl6 0.145(7) 0.069(4) 0.071(5) 0.026(4) 0.073(5) 0.022(4)
Cl7 0.062(4) 0.098(6) 0.159(8) 0.057(5) 0.022(5) 0.009(4)
Cl8 0.151(7) 0.118(7) 0.069(6) 0.014(5) -0.042(6) -0.023(6)
O1 0.047(8) 0.050(8) 0.011(7) -0.003(6) 0.003(6) 0.003(7)
O2 0.050(10) 0.056(9) 0.031(8) -0.002(7) 0.020(7) -0.003(7)
O3 0.069(11) 0.061(9) 0.031(8) 0.008(7) 0.021(8) 0.006(8)
O4 0.051(9) 0.042(8) 0.054(10) -0.015(7) 0.006(8) 0.019(7)
C1 0.038(12) 0.047(12) 0.020(10) 0.014(9) 0.000(9) -0.018(9)
C2 0.061(14) 0.037(11) 0.014(9) 0.006(8) 0.014(9) 0.003(10)
C3 0.061(16) 0.048(12) 0.035(12) 0.004(10) 0.011(12) 0.013(11)
C4 0.078(18) 0.060(14) 0.010(10) -0.004(10) -0.009(11) -0.017(13)
C5 0.050(14) 0.065(14) 0.021(11) 0.013(11) -0.007(10) 0.017(12)
C6 0.067(16) 0.034(11) 0.037(12) 0.006(10) 0.017(12) 0.000(10)
C7 0.097(15) 0.064(12) 0.045(12) -0.013(11) -0.028(13) -0.006(13)
C8 0.15(3) 0.11(3) 0.054(17) -0.026(17) -0.005(17) 0.00(2)
C9 0.100(16) 0.10(2) 0.08(2) 0.01(2) -0.031(16) 0.014(18)
C10 0.11(3) 0.047(14) 0.08(2) -0.023(13) -0.04(2) -0.002(15)
C8X 0.11(5) 0.08(4) 0.06(4) 0.00(3) -0.02(4) -0.01(4)
C9X 0.10(3) 0.09(4) 0.08(4) 0.01(3) -0.01(3) 0.00(3)
C10X 0.12(4) 0.08(3) 0.04(4) -0.02(3) -0.02(4) 0.01(3)
C11 0.064(15) 0.057(13) 0.017(10) 0.009(9) 0.021(10) 0.016(11)
C12 0.035(12) 0.038(10) 0.028(11) -0.008(8) 0.017(9) -0.006(8)
C13 0.058(15) 0.038(11) 0.027(11) 0.007(9) 0.016(11) 0.002(9)
C14 0.053(15) 0.065(14) 0.016(11) 0.004(10) -0.015(10) -0.002(12)
C15 0.035(13) 0.069(16) 0.065(17) -0.011(14) -0.001(12) -0.001(11)
C16 0.062(16) 0.034(11) 0.041(13) -0.006(9) 0.025(11) -0.012(10)
C17 0.032(11) 0.028(9) 0.039(12) -0.005(8) 0.017(9) -0.008(8)
C18 0.031(13) 0.107(17) 0.074(15) 0.005(13) -0.013(10) -0.016(11)
C19 0.03(2) 0.13(3) 0.069(17) 0.03(2) 0.012(18) -0.02(2)
C20 0.07(4) 0.116(19) 0.09(4) 0.02(2) -0.01(3) -0.03(3)
C21 0.017(19) 0.12(3) 0.07(2) 0.04(2) 0.005(17) -0.01(2)
C19X 0.013(19) 0.13(2) 0.08(3) 0.00(2) 0.00(2) -0.002(18)
C20X 0.05(3) 0.10(4) 0.09(3) -0.01(2) 0.00(3) -0.02(3)
C21X 0.03(3) 0.14(3) 0.10(3) 0.01(3) 0.01(3) -0.02(3)
C22 0.053(14) 0.045(12) 0.045(13) 0.003(10) 0.031(11) -0.003(10)
C23 0.076(16) 0.041(12) 0.026(11) -0.008(9) 0.032(11) 0.007(11)
C24 0.058(14) 0.044(12) 0.029(11) 0.010(9) 0.025(10) -0.006(10)
C25 0.09(2) 0.053(14) 0.038(14) -0.008(11) 0.006(13) 0.006(13)
C26 0.081(19) 0.059(15) 0.053(16) -0.003(12) 0.046(15) 0.001(13)
C27 0.059(15) 0.058(14) 0.027(12) -0.007(10) 0.006(11) 0.009(11)
C28 0.052(13) 0.047(12) 0.043(13) 0.000(10) 0.034(11) 0.004(10)
C29 0.12(3) 0.09(2) 0.07(2) -0.050(17) 0.06(2) -0.016(19)
C30 0.10(2) 0.12(3) 0.037(15) -0.018(16) 0.010(16) 0.01(2)
C31 0.11(2) 0.09(2) 0.044(16) -0.006(14) 0.037(16) 0.009(18)
C32 0.10(2) 0.11(2) 0.031(14) 0.004(14) 0.048(15) 0.028(18)
C33 0.073(16) 0.042(12) 0.053(15) 0.001(10) 0.053(14) 0.000(11)
C34 0.064(13) 0.028(9) 0.019(10) 0.014(8) 0.024(9) -0.005(9)
C35 0.058(14) 0.023(9) 0.052(14) 0.001(9) 0.037(12) -0.001(9)
C36 0.077(17) 0.055(14) 0.037(13) 0.009(11) 0.034(12) 0.006(13)
C37 0.053(14) 0.075(16) 0.028(12) 0.004(11) 0.024(11) -0.009(12)
C38 0.060(15) 0.055(13) 0.030(12) 0.002(10) 0.011(11) 0.002(11)
C39 0.049(13) 0.036(11) 0.039(12) 0.005(9) 0.023(10) -0.001(9)
C40 0.105(16) 0.104(15) 0.029(11) 0.015(11) 0.028(11) 0.001(12)
C41 0.12(2) 0.101(19) 0.025(17) 0.032(16) 0.016(19) 0.007(17)
C42 0.11(2) 0.10(3) 0.04(2) 0.04(2) 0.021(18) -0.009(17)
C43 0.12(2) 0.10(2) 0.037(17) 0.016(14) 0.02(2) -0.010(19)
C41X 0.12(2) 0.099(17) 0.026(18) 0.024(17) 0.03(2) 0.004(18)
C42X 0.13(3) 0.11(2) 0.04(2) 0.008(19) 0.04(2) 0.00(2)
C43X 0.108(17) 0.11(2) 0.04(2) 0.00(2) 0.007(18) 0.009(18)
C44 0.072(16) 0.048(12) 0.027(11) 0.004(10) 0.023(11) 0.015(11)
Cl9 0.27(2) 0.129(10) 0.135(11) 0.016(8) 0.029(12) -0.035(11)
C45 0.19(4) 0.19(2) 0.22(4) -0.08(2) 0.12(3) -0.04(3)
C46 0.21(4) 0.16(2) 0.26(4) -0.05(2) 0.13(4) -0.04(2)
Cl10 0.36(4) 0.30(3) 0.44(5) 0.12(3) 0.24(4) 0.07(3)
Cl11 0.096(15) 0.25(3) 0.106(17) 0.006(19) 0.003(13) -0.060(17)
C47 0.11(2) 0.30(5) 0.06(3) -0.01(4) 0.01(3) -0.10(3)
C48 0.11(3) 0.31(6) 0.09(4) 0.02(5) 0.02(3) -0.08(3)
Cl12 0.15(3) 0.40(6) 0.26(5) 0.05(4) 0.02(3) -0.02(3)
Cl13 0.29(3) 0.136(12) 0.44(4) -0.043(17) 0.23(3) -0.054(14)
C49 0.35(6) 0.17(5) 0.32(7) -0.12(5) 0.17(5) 0.03(5)
O1W 0.050(11) 0.071(12) 0.098(16) 0.019(11) 0.003(10) -0.005(9)

loop_
_atom_type_symbol
_atom_type_description
_atom_type_scat_dispersion_real
_atom_type_scat_dispersion_imag
_atom_type_scat_source
C C 0.0033 0.0016 'International Tables Vol C Tables 4.2.6.8 and 6.1.1.4'
H H 0.0000 0.0000 'International Tables Vol C Tables 4.2.6.8 and 6.1.1.4'
O O 0.0106 0.0060 'International Tables Vol C Tables 4.2.6.8 and 6.1.1.4'
Cl Cl 0.1484 0.1585 'International Tables Vol C Tables 4.2.6.8 and 6.1.1.4'
W W -0.8490 6.8722 'International Tables Vol C Tables 4.2.6.8 and 6.1.1.4'

loop_
_geom_angle_atom_site_label_1
_geom_angle_atom_site_label_2
_geom_angle_atom_site_label_3
_geom_angle
_geom_angle_site_symmetry_1
_geom_angle_site_symmetry_3
O1 W1 O2 85.7(8) . .
O1 W1 Cl3 91.3(9) . .
O2 W1 Cl3 93.5(9) . .
O1 W1 Cl2 96.9(13) . .
O2 W1 Cl2 175.9(12) . .
Cl3 W1 Cl2 89.6(7) . .
O1 W1 Cl4 94.1(9) . .
O2 W1 Cl4 88.1(9) . .
Cl3 W1 Cl4 174.5(7) . .
Cl2 W1 Cl4 88.6(5) . .
O1 W1 Cl1 172.8(11) . .
O2 W1 Cl1 87.9(11) . .
Cl3 W1 Cl1 85.8(6) . .
Cl2 W1 Cl1 89.7(7) . .
Cl4 W1 Cl1 89.0(6) . .
O2 W1X O1 89.3(8) . .
O2 W1X Cl2X 173.0(12) . .
O1 W1X Cl2X 86.5(14) . .
O2 W1X Cl3X 85.1(11) . .
O1 W1X Cl3X 85.7(10) . .
Cl2X W1X Cl3X 89.0(8) . .
O2 W1X Cl4X 97.2(12) . .
O1 W1X Cl4X 99.5(10) . .
Cl2X W1X Cl4X 89.1(7) . .
Cl3X W1X Cl4X 174.3(10) . .
O2 W1X Cl1X 92.9(14) . .
O1 W1X Cl1X 171.0(10) . .
Cl2X W1X Cl1X 90.4(7) . .
Cl3X W1X Cl1X 85.8(6) . .
Cl4X W1X Cl1X 88.9(7) . .
O4 W2 O3 93.1(7) . .
O4 W2 Cl8 93.2(5) . .
O3 W2 Cl8 93.8(6) . .
O4 W2 Cl6 173.0(5) . .
O3 W2 Cl6 92.0(5) . .
Cl8 W2 Cl6 91.2(4) . .
O4 W2 Cl5 87.3(5) . .
O3 W2 Cl5 177.4(7) . .
Cl8 W2 Cl5 88.8(6) . .
Cl6 W2 Cl5 87.4(3) . .
O4 W2 Cl7 87.1(5) . .
O3 W2 Cl7 87.3(6) . .
Cl8 W2 Cl7 178.9(5) . .
Cl6 W2 Cl7 88.4(3) . .
Cl5 W2 Cl7 90.2(6) . .
C1 O1 W1 150.4(13) . .
C1 O1 W1X 146.4(14) . .
W1 O1 W1X 11.0(4) . .
C12 O2 W1X 165.7(15) . .
C12 O2 W1 166.3(13) . .
W1X O2 W1 8.9(5) . .
C23 O3 W2 162.6(15) . .
C34 O4 W2 147.7(13) . .
C2 C1 O1 118.2(18) . .
C2 C1 C6 124.2(19) . .
O1 C1 C6 117.6(19) . .
C1 C2 C3 117(2) . .
C1 C2 C44 122.2(18) . 3_566
C3 C2 C44 120.9(19) . 3_566
C2 C3 C4 123(2) . .
C3 C4 C5 116(2) . .
C3 C4 C7 122(2) . .
C5 C4 C7 122(2) . .
C6 C5 C4 123(2) . .
C5 C6 C1 117(2) . .
C5 C6 C11 121(2) . .
C1 C6 C11 122(2) . .
C8 C7 C8X 43(6) . .
C8 C7 C9 108(4) . .
C8X C7 C9 76(7) . .
C8 C7 C9X 127(8) . .
C8X C7 C9X 107(5) . .
C9 C7 C9X 32(7) . .
C8 C7 C10 108(4) . .
C8X C7 C10 146(7) . .
C9 C7 C10 107(4) . .
C9X C7 C10 77(8) . .
C8 C7 C10X 64(7) . .
C8X C7 C10X 105(5) . .
C9 C7 C10X 124(7) . .
C9X C7 C10X 106(4) . .
C10 C7 C10X 44(6) . .
C8 C7 C4 112(3) . .
C8X C7 C4 104(7) . .
C9 C7 C4 117(3) . .
C9X C7 C4 118(8) . .
C10 C7 C4 103(2) . .
C10X C7 C4 116(6) . .
C6 C11 C13 108.2(18) . .
O2 C12 C13 121.0(18) . .
O2 C12 C17 116.3(17) . .
C13 C12 C17 122.6(18) . .
C14 C13 C12 118.0(19) . .
C14 C13 C11 123.4(19) . .
C12 C13 C11 118(2) . .
C15 C14 C13 123(2) . .
C14 C15 C18 125(2) . .
C14 C15 C16 119(2) . .
C18 C15 C16 117(2) . .
C17 C16 C15 120(2) . .
C16 C17 C12 117.6(19) . .
C16 C17 C22 125.4(19) . .
C12 C17 C22 116.9(17) . .
C21X C18 C19X 115(3) . .
C21X C18 C19 123(4) . .
C19X C18 C19 63(3) . .
C21X C18 C21 69(3) . .
C19X C18 C21 53(3) . .
C19 C18 C21 110(3) . .
C21X C18 C15 116(3) . .
C19X C18 C15 110(3) . .
C19 C18 C15 117(3) . .
C21 C18 C15 110(2) . .
C21X C18 C20 37(3) . .
C19X C18 C20 142(3) . .
C19 C18 C20 107(2) . .
C21 C18 C20 106(2) . .
C15 C18 C20 107(3) . .
C21X C18 C20X 107(2) . .
C19X C18 C20X 108(2) . .
C19 C18 C20X 45(3) . .
C21 C18 C20X 150(3) . .
C15 C18 C20X 99(3) . .
C20 C18 C20X 73(2) . .
C17 C22 C24 114.0(19) . .
O3 C23 C24 122(2) . .
O3 C23 C28 117.5(19) . .
C24 C23 C28 120.6(18) . .
C25 C24 C23 121(2) . .
C25 C24 C22 119(2) . .
C23 C24 C22 119.4(19) . .
C24 C25 C26 119(2) . .
C27 C26 C25 120(2) . .
C27 C26 C29 120(2) . .
C25 C26 C29 120(2) . .
C26 C27 C28 120(2) . .
C27 C28 C23 118(2) . .
C27 C28 C33 120.3(19) . .
C23 C28 C33 121.5(18) . .
C31 C29 C32 109(3) . .
C31 C29 C26 107(3) . .
C32 C29 C26 115(2) . .
C31 C29 C30 109(3) . .
C32 C29 C30 110(3) . .
C26 C29 C30 106(2) . .
C35 C33 C28 115(2) . .
O4 C34 C39 121.2(17) . .
O4 C34 C35 119.9(17) . .
C39 C34 C35 118.9(16) . .
C36 C35 C34 119.6(19) . .
C36 C35 C33 120.2(19) . .
C34 C35 C33 119.9(18) . .
C35 C36 C37 122(2) . .
C36 C37 C38 118(2) . .
C36 C37 C40 126(2) . .
C38 C37 C40 116(2) . .
C39 C38 C37 123(2) . .
C38 C39 C34 118(2) . .
C38 C39 C44 124(2) . .
C34 C39 C44 118.1(17) . .
C41X C40 C43X 113(3) . .
C41X C40 C41 56(3) . .
C43X C40 C41 57(4) . .
C41X C40 C43 140(3) . .
C43X C40 C43 64(3) . .
C41 C40 C43 113(3) . .
C41X C40 C37 109(3) . .
C43X C40 C37 107(3) . .
C41 C40 C37 117(2) . .
C43 C40 C37 109(3) . .
C41X C40 C42X 110(2) . .
C43X C40 C42X 108(2) . .
C41 C40 C42X 134(3) . .
C43 C40 C42X 47(3) . .
C37 C40 C42X 110(3) . .
C41X C40 C42 53(3) . .
C43X C40 C42 149(3) . .
C41 C40 C42 106(2) . .
C43 C40 C42 108(2) . .
C37 C40 C42 103(2) . .
C42X C40 C42 62(2) . .
C2 C44 C39 113.6(18) 3_566 .
C46 C45 Cl9 113(3) . .
C45 C46 Cl10 117(3) . .
C48 C47 Cl11 112(2) . .
C47 C48 Cl12 110.9(19) . .
C49 C49 Cl13 135(10) 3_467 .

loop_
_geom_bond_atom_site_label_1
_geom_bond_atom_site_label_2
_geom_bond_distance
_geom_bond_site_symmetry_2
W1 O1 1.766(16) .
W1 O2 1.94(2) .
W1 Cl3 2.298(10) .
W1 Cl2 2.301(11) .
W1 Cl4 2.330(10) .
W1 Cl1 2.354(11) .
W1X O2 1.70(2) .
W1X O1 1.887(17) .
W1X Cl2X 2.297(13) .
W1X Cl3X 2.302(12) .
W1X Cl4X 2.335(12) .
W1X Cl1X 2.353(13) .
W2 O4 1.831(17) .
W2 O3 1.861(16) .
W2 Cl8 2.266(11) .
W2 Cl6 2.271(7) .
W2 Cl5 2.301(9) .
W2 Cl7 2.351(10) .
O1 C1 1.40(2) .
O2 C12 1.32(2) .
O3 C23 1.34(2) .
O4 C34 1.37(2) .
C1 C2 1.35(3) .
C1 C6 1.41(3) .
C2 C3 1.37(3) .
C2 C44 1.49(3) 3_566
C3 C4 1.38(4) .
C4 C5 1.43(3) .
C4 C7 1.61(3) .
C5 C6 1.32(3) .
C6 C11 1.52(3) .
C7 C8 1.31(5) .
C7 C8X 1.32(6) .
C7 C9 1.32(5) .
C7 C9X 1.33(5) .
C7 C10 1.56(4) .
C7 C10X 1.57(5) .
C11 C13 1.56(3) .
C12 C13 1.39(3) .
C12 C17 1.46(3) .
C13 C14 1.38(3) .
C14 C15 1.33(4) .
C15 C18 1.53(3) .
C15 C16 1.54(3) .
C16 C17 1.32(3) .
C17 C22 1.46(3) .
C18 C21X 1.47(3) .
C18 C19X 1.48(3) .
C18 C19 1.48(3) .
C18 C21 1.49(3) .
C18 C20 1.77(5) .
C18 C20X 1.77(5) .
C22 C24 1.53(3) .
C23 C24 1.38(3) .
C23 C28 1.41(3) .
C24 C25 1.34(3) .
C25 C26 1.43(4) .
C26 C27 1.37(3) .
C26 C29 1.57(3) .
C27 C28 1.40(3) .
C28 C33 1.56(3) .
C29 C31 1.47(4) .
C29 C32 1.49(4) .
C29 C30 1.65(5) .
C33 C35 1.51(3) .
C34 C39 1.40(3) .
C34 C35 1.45(3) .
C35 C36 1.32(3) .
C36 C37 1.35(3) .
C37 C38 1.42(3) .
C37 C40 1.58(3) .
C38 C39 1.32(3) .
C39 C44 1.56(3) .
C40 C41X 1.53(4) .
C40 C43X 1.53(4) .
C40 C41 1.54(4) .
C40 C43 1.54(4) .
C40 C42X 1.67(5) .
C40 C42 1.67(5) .
C44 C2 1.49(3) 3_566
Cl9 C45 1.66(3) .
C45 C46 1.37(6) .
C46 Cl10 1.65(3) .
Cl11 C47 1.66(3) .
C47 C48 1.37(6) .
C48 Cl12 1.66(3) .
Cl13 C49 1.66(3) .
C49 C49 1.07(14) 3_467

loop_
_geom_torsion_atom_site_label_1
_geom_torsion_atom_site_label_2
_geom_torsion_atom_site_label_3
_geom_torsion_atom_site_label_4
_geom_torsion
_geom_torsion_site_symmetry_1
_geom_torsion_site_symmetry_4
O2 W1 O1 C1 -36(3) . .
Cl3 W1 O1 C1 57(3) . .
Cl2 W1 O1 C1 147(3) . .
Cl4 W1 O1 C1 -124(3) . .
Cl1 W1 O1 C1 -8(10) . .
O2 W1 O1 W1X 42(3) . .
Cl3 W1 O1 W1X 135(3) . .
Cl2 W1 O1 W1X -135(3) . .
Cl4 W1 O1 W1X -46(3) . .
Cl1 W1 O1 W1X 69(8) . .
O2 W1X O1 C1 -11(3) . .
Cl2X W1X O1 C1 163(2) . .
Cl3X W1X O1 C1 74(2) . .
Cl4X W1X O1 C1 -109(2) . .
Cl1X W1X O1 C1 93(9) . .
O2 W1X O1 W1 -131(3) . .
Cl2X W1X O1 W1 43(3) . .
Cl3X W1X O1 W1 -46(3) . .
Cl4X W1X O1 W1 132(4) . .
Cl1X W1X O1 W1 -27(8) . .
O1 W1X O2 C12 -53(6) . .
Cl2X W1X O2 C12 -106(11) . .
Cl3X W1X O2 C12 -139(6) . .
Cl4X W1X O2 C12 47(6) . .
Cl1X W1X O2 C12 136(6) . .
O1 W1X O2 W1 59(4) . .
Cl2X W1X O2 W1 5(9) . .
Cl3X W1X O2 W1 -27(4) . .
Cl4X W1X O2 W1 158(4) . .
Cl1X W1X O2 W1 -113(4) . .
O1 W1 O2 C12 -9(6) . .
Cl3 W1 O2 C12 -100(6) . .
Cl2 W1 O2 C12 120(16) . .
Cl4 W1 O2 C12 85(6) . .
Cl1 W1 O2 C12 174(6) . .
O1 W1 O2 W1X -114(4) . .
Cl3 W1 O2 W1X 155(4) . .
Cl2 W1 O2 W1X 16(15) . .
Cl4 W1 O2 W1X -20(4) . .
Cl1 W1 O2 W1X 69(4) . .
O4 W2 O3 C23 34(6) . .
Cl8 W2 O3 C23 128(5) . .
Cl6 W2 O3 C23 -141(5) . .
Cl5 W2 O3 C23 -64(14) . .
Cl7 W2 O3 C23 -53(5) . .
O3 W2 O4 C34 -44(3) . .
Cl8 W2 O4 C34 -138(3) . .
Cl6 W2 O4 C34 93(5) . .
Cl5 W2 O4 C34 133(3) . .
Cl7 W2 O4 C34 43(3) . .
W1 O1 C1 C2 -105(3) . .
W1X O1 C1 C2 -125(2) . .
W1 O1 C1 C6 74(3) . .
W1X O1 C1 C6 54(3) . .
O1 C1 C2 C3 172.6(17) . .
C6 C1 C2 C3 -6(3) . .
O1 C1 C2 C44 -6(3) . 3_566
C6 C1 C2 C44 175.0(19) . 3_566
C1 C2 C3 C4 0(3) . .
C44 C2 C3 C4 179(2) 3_566 .
C2 C3 C4 C5 7(3) . .
C2 C3 C4 C7 -179(2) . .
C3 C4 C5 C6 -8(3) . .
C7 C4 C5 C6 177(2) . .
C4 C5 C6 C1 3(3) . .
C4 C5 C6 C11 -176(2) . .
C2 C1 C6 C5 5(3) . .
O1 C1 C6 C5 -173.9(18) . .
C2 C1 C6 C11 -176.3(19) . .
O1 C1 C6 C11 5(3) . .
C3 C4 C7 C8 -59(4) . .
C5 C4 C7 C8 115(4) . .
C3 C4 C7 C8X -104(9) . .
C5 C4 C7 C8X 70(9) . .
C3 C4 C7 C9 174(4) . .
C5 C4 C7 C9 -12(5) . .
C3 C4 C7 C9X 138(9) . .
C5 C4 C7 C9X -48(9) . .
C3 C4 C7 C10 56(4) . .
C5 C4 C7 C10 -130(3) . .
C3 C4 C7 C10X 11(9) . .
C5 C4 C7 C10X -175(8) . .
C5 C6 C11 C13 79(3) . .
C1 C6 C11 C13 -100(2) . .
W1X O2 C12 C13 13(7) . .
W1 O2 C12 C13 -24(7) . .
W1X O2 C12 C17 -170(5) . .
W1 O2 C12 C17 153(5) . .
O2 C12 C13 C14 -179.6(19) . .
C17 C12 C13 C14 3(3) . .
O2 C12 C13 C11 5(3) . .
C17 C12 C13 C11 -171.7(18) . .
C6 C11 C13 C14 -98(3) . .
C6 C11 C13 C12 77(2) . .
C12 C13 C14 C15 0(4) . .
C11 C13 C14 C15 174(2) . .
C13 C14 C15 C18 180(2) . .
C13 C14 C15 C16 -1(4) . .
C14 C15 C16 C17 0(3) . .
C18 C15 C16 C17 179(2) . .
C15 C16 C17 C12 3(3) . .
C15 C16 C17 C22 -176(2) . .
O2 C12 C17 C16 178.3(18) . .
C13 C12 C17 C16 -4(3) . .
O2 C12 C17 C22 -3(3) . .
C13 C12 C17 C22 174.1(19) . .
C14 C15 C18 C21X 160(4) . .
C16 C15 C18 C21X -19(4) . .
C14 C15 C18 C19X -67(4) . .
C16 C15 C18 C19X 114(3) . .
C14 C15 C18 C19 2(5) . .
C16 C15 C18 C19 -177(3) . .
C14 C15 C18 C21 -124(3) . .
C16 C15 C18 C21 57(3) . .
C14 C15 C18 C20 121(3) . .
C16 C15 C18 C20 -58(3) . .
C14 C15 C18 C20X 46(3) . .
C16 C15 C18 C20X -133(3) . .
C16 C17 C22 C24 5(3) . .
C12 C17 C22 C24 -173.6(17) . .
W2 O3 C23 C24 121(5) . .
W2 O3 C23 C28 -53(7) . .
O3 C23 C24 C25 -178(2) . .
C28 C23 C24 C25 -5(4) . .
O3 C23 C24 C22 5(3) . .
C28 C23 C24 C22 178(2) . .
C17 C22 C24 C25 -112(2) . .
C17 C22 C24 C23 65(3) . .
C23 C24 C25 C26 4(4) . .
C22 C24 C25 C26 -180(2) . .
C24 C25 C26 C27 1(4) . .
C24 C25 C26 C29 179(3) . .
C25 C26 C27 C28 -5(4) . .
C29 C26 C27 C28 177(3) . .
C26 C27 C28 C23 3(4) . .
C26 C27 C28 C33 -177(2) . .
O3 C23 C28 C27 175(2) . .
C24 C23 C28 C27 1(3) . .
O3 C23 C28 C33 -4(3) . .
C24 C23 C28 C33 -178(2) . .
C27 C26 C29 C31 -134(3) . .
C25 C26 C29 C31 49(4) . .
C27 C26 C29 C32 -13(4) . .
C25 C26 C29 C32 170(3) . .
C27 C26 C29 C30 110(3) . .
C25 C26 C29 C30 -68(4) . .
C27 C28 C33 C35 -91(2) . .
C23 C28 C33 C35 88(3) . .
W2 O4 C34 C39 -114(2) . .
W2 O4 C34 C35 68(3) . .
O4 C34 C35 C36 179(2) . .
C39 C34 C35 C36 2(3) . .
O4 C34 C35 C33 6(3) . .
C39 C34 C35 C33 -172(2) . .
C28 C33 C35 C36 89(3) . .
C28 C33 C35 C34 -97(2) . .
C34 C35 C36 C37 2(4) . .
C33 C35 C36 C37 175(2) . .
C35 C36 C37 C38 -4(4) . .
C35 C36 C37 C40 174(2) . .
C36 C37 C38 C39 3(4) . .
C40 C37 C38 C39 -175(2) . .
C37 C38 C39 C34 0(4) . .
C37 C38 C39 C44 -178(2) . .
O4 C34 C39 C38 180(2) . .
C35 C34 C39 C38 -3(3) . .
O4 C34 C39 C44 -2(3) . .
C35 C34 C39 C44 176(2) . .
C36 C37 C40 C41X 113(4) . .
C38 C37 C40 C41X -68(4) . .
C36 C37 C40 C43X -124(4) . .
C38 C37 C40 C43X 54(3) . .
C36 C37 C40 C41 174(3) . .
C38 C37 C40 C41 -7(4) . .
C36 C37 C40 C43 -56(4) . .
C38 C37 C40 C43 122(3) . .
C36 C37 C40 C42X -7(4) . .
C38 C37 C40 C42X 172(3) . .
C36 C37 C40 C42 58(3) . .
C38 C37 C40 C42 -124(3) . .
C38 C39 C44 C2 -52(3) . 3_566
C34 C39 C44 C2 130(2) . 3_566
Cl9 C45 C46 Cl10 103(5) . .
Cl11 C47 C48 Cl12 8(10) . .
